data_1555828
loop_
_publ_author_name
'Zhang, Fangfang'
'Qin, Zhengchen'
'Kong, Lingkai'
'Zhao, Yulei'
'Liu, Yuanyuan'
'Li, Yanzhong'

_publ_section_title
;
 Metal/Benzoyl Peroxide (BPO)-Controlled Chemoselective Cycloisomerization
 of (o-Alkynyl)phenyl Enaminones: Synthesis of \a-Naphthylamines and
 Indeno[1,2-c]pyrrolones.
;
_journal_issue 19
_journal_name_full 'Organic letters'
_journal_page_first 5150
_journal_page_last 5153
_journal_paper_doi 10.1021/acs.orglett.6b02615
_journal_volume 18
_journal_year 2016
_chemical_formula_sum 'C23 H17 N O'
_chemical_formula_weight 323.38
_space_group_IT_number 2
_space_group_name_Hall '-P 1'
_space_group_name_H-M_alt 'P -1'
_symmetry_cell_setting triclinic
_symmetry_space_group_name_H-M 'P -1'
_atom_sites_solution_hydrogens geom
_atom_sites_solution_primary direct
_atom_sites_solution_secondary difmap
_audit_creation_method SHELXL-97
_cell_angle_alpha 108.133(15)
_cell_angle_beta 106.771(16)
_cell_angle_gamma 92.352(18)
_cell_formula_units_Z 2
_cell_length_a 8.369(7)
_cell_length_b 9.476(8)
_cell_length_c 11.907(10)
_cell_measurement_reflns_used 1131
_cell_measurement_temperature 293(2)
_cell_measurement_theta_max 46.281
_cell_measurement_theta_min 4.856
_cell_volume 850.3(12)
_computing_cell_refinement 'Bruker SMART'
_computing_data_collection 'Bruker SMART'
_computing_data_reduction 'Bruker SHELXTL'
_computing_molecular_graphics 'Bruker SHELXTL'
_computing_publication_material 'Bruker SHELXTL'
_computing_structure_refinement 'SHELXL-97 (Sheldrick, 1997)'
_computing_structure_solution 'SHELXS-97 (Sheldrick, 1990)'
_diffrn_ambient_temperature 293(2)
_diffrn_measured_fraction_theta_full 0.992
_diffrn_measured_fraction_theta_max 0.992
_diffrn_measurement_device_type 'CCD area detector'
_diffrn_measurement_method 'phi and omega scans'
_diffrn_radiation_monochromator graphite
_diffrn_radiation_source 'fine-focus sealed tube'
_diffrn_radiation_type MoK\a
_diffrn_radiation_wavelength 0.71073
_diffrn_reflns_av_R_equivalents 0.0458
_diffrn_reflns_av_sigmaI/netI 0.0737
_diffrn_reflns_limit_h_max 10
_diffrn_reflns_limit_h_min -9
_diffrn_reflns_limit_k_max 11
_diffrn_reflns_limit_k_min -7
_diffrn_reflns_limit_l_max 13
_diffrn_reflns_limit_l_min -14
_diffrn_reflns_number 4906
_diffrn_reflns_theta_full 25.50
_diffrn_reflns_theta_max 25.50
_diffrn_reflns_theta_min 1.90
_exptl_absorpt_coefficient_mu 0.077
_exptl_absorpt_correction_T_max 1.00000
_exptl_absorpt_correction_T_min 0.07268
_exptl_absorpt_correction_type empirical
_exptl_absorpt_process_details sadabs
_exptl_crystal_colour yellow
_exptl_crystal_density_diffrn 1.263
_exptl_crystal_density_method 'not measured'
_exptl_crystal_description prismatic
_exptl_crystal_F_000 340
_exptl_crystal_size_max 0.211
_exptl_crystal_size_mid 0.175
_exptl_crystal_size_min 0.131
_refine_diff_density_max 0.352
_refine_diff_density_min -0.297
_refine_diff_density_rms 0.081
_refine_ls_extinction_method none
_refine_ls_goodness_of_fit_ref 1.025
_refine_ls_hydrogen_treatment mixed
_refine_ls_matrix_type full
_refine_ls_number_parameters 230
_refine_ls_number_reflns 3138
_refine_ls_number_restraints 1
_refine_ls_restrained_S_all 1.031
_refine_ls_R_factor_all 0.1038
_refine_ls_R_factor_gt 0.0745
_refine_ls_shift/su_max 0.000
_refine_ls_shift/su_mean 0.000
_refine_ls_structure_factor_coef Fsqd
_refine_ls_weighting_details 'calc w=1/[\s^2^(Fo^2^)+(0.1378P)^2^+0.0000P] where P=(Fo^2^+2Fc^2^)/3'
_refine_ls_weighting_scheme calc
_refine_ls_wR_factor_gt 0.1903
_refine_ls_wR_factor_ref 0.2213
_reflns_number_gt 2077
_reflns_number_total 3138
_reflns_threshold_expression >2sigma(I)
_cod_data_source_file ol6b02615_si_001.cif
_cod_data_source_block cd213474
_cod_depositor_comments
;
The following automatic conversions were performed:

data item '_symmetry_cell_setting' value 'Triclinic' was changed to
'triclinic' in accordance with the
/home/saulius/struct/COD-crude-data/automatic-downloads/DataCite-retrospective/ACS/depositions/lib/dictionaries/cif_core.dic
dictionary named 'cif_core.dic' version 2.4.2 last updated on
2011-04-26.

Automatic conversion script
Id: cif_fix_values 6909 2019-04-08 15:41:33Z antanas 
;
_cod_original_cell_volume 850.3(13)
_cod_original_sg_symbol_H-M P-1
_cod_database_code 1555828

loop_
_symmetry_equiv_pos_as_xyz
'x, y, z'
'-x, -y, -z'

loop_
_atom_site_label
_atom_site_type_symbol
_atom_site_fract_x
_atom_site_fract_y
_atom_site_fract_z
_atom_site_U_iso_or_equiv
_atom_site_adp_type
_atom_site_occupancy
_atom_site_symmetry_multiplicity
_atom_site_calc_flag
_atom_site_refinement_flags
N1 N 0.1504(3) 1.0948(2) 0.87703(19) 0.0536(6) Uani 1 1 d D
O1 O 0.7664(2) 0.7489(2) 0.84616(16) 0.0712(6) Uani 1 1 d .
C1 C 0.4304(3) 0.8034(2) 0.86190(19) 0.0433(6) Uani 1 1 d .
C2 C 0.4750(3) 0.6963(3) 0.9204(2) 0.0525(6) Uani 1 1 d .
H2 H 0.5524 0.6341 0.8988 0.063 Uiso 1 1 calc R
C3 C 0.4069(3) 0.6815(3) 1.0083(3) 0.0598(7) Uani 1 1 d .
H3 H 0.4416 0.6122 1.0478 0.072 Uiso 1 1 calc R
C4 C 0.2879(3) 0.7679(3) 1.0391(3) 0.0586(7) Uani 1 1 d .
H4 H 0.2428 0.7573 1.0994 0.070 Uiso 1 1 calc R
C5 C 0.2361(3) 0.8688(3) 0.9815(2) 0.0516(6) Uani 1 1 d .
H5 H 0.1525 0.9242 1.0007 0.062 Uiso 1 1 calc R
C6 C 0.3069(3) 0.8911(2) 0.8931(2) 0.0437(6) Uani 1 1 d .
C7 C 0.2557(3) 0.9995(3) 0.8338(2) 0.0454(6) Uani 1 1 d .
C8 C 0.3166(3) 1.0074(3) 0.7399(2) 0.0525(6) Uani 1 1 d .
H8 H 0.2749 1.0703 0.6954 0.063 Uiso 1 1 calc R
C9 C 0.4395(3) 0.9224(3) 0.7108(2) 0.0535(7) Uani 1 1 d .
H9 H 0.4803 0.9320 0.6483 0.064 Uiso 1 1 calc R
C10 C 0.5034(3) 0.8244(3) 0.7711(2) 0.0477(6) Uani 1 1 d .
C11 C 0.6561(3) 0.7633(3) 0.7565(2) 0.0518(6) Uani 1 1 d .
C12 C 0.6904(3) 0.7223(3) 0.6353(2) 0.0496(6) Uani 1 1 d .
C13 C 0.8560(3) 0.7167(3) 0.6356(3) 0.0604(7) Uani 1 1 d .
H13 H 0.9428 0.7424 0.7109 0.073 Uiso 1 1 calc R
C14 C 0.8926(4) 0.6733(4) 0.5251(3) 0.0768(9) Uani 1 1 d .
H14 H 1.0039 0.6702 0.5263 0.092 Uiso 1 1 calc R
C15 C 0.7664(5) 0.6348(4) 0.4144(3) 0.0813(10) Uani 1 1 d .
H15 H 0.7918 0.6058 0.3402 0.098 Uiso 1 1 calc R
C16 C 0.6029(4) 0.6387(4) 0.4119(3) 0.0811(9) Uani 1 1 d .
H16 H 0.5173 0.6126 0.3360 0.097 Uiso 1 1 calc R
C17 C 0.5637(4) 0.6812(3) 0.5218(2) 0.0644(8) Uani 1 1 d .
H17 H 0.4517 0.6821 0.5194 0.077 Uiso 1 1 calc R
C18 C 0.0632(3) 1.1863(3) 0.8140(2) 0.0466(6) Uani 1 1 d .
C19 C -0.0457(3) 1.1231(3) 0.6930(2) 0.0574(7) Uani 1 1 d .
H19 H -0.0543 1.0210 0.6506 0.069 Uiso 1 1 calc R
C20 C -0.1405(4) 1.2106(3) 0.6359(3) 0.0649(8) Uani 1 1 d .
H20 H -0.2127 1.1678 0.5546 0.078 Uiso 1 1 calc R
C21 C -0.1295(3) 1.3609(3) 0.6978(3) 0.0589(7) Uani 1 1 d .
H21 H -0.1952 1.4201 0.6594 0.071 Uiso 1 1 calc R
C22 C -0.0212(3) 1.4230(3) 0.8165(3) 0.0577(7) Uani 1 1 d .
H22 H -0.0125 1.5252 0.8585 0.069 Uiso 1 1 calc R
C23 C 0.0741(3) 1.3373(3) 0.8740(2) 0.0511(6) Uani 1 1 d .
H23 H 0.1474 1.3815 0.9549 0.061 Uiso 1 1 calc R
H1 H 0.164(3) 1.142(3) 0.9637(16) 0.056(7) Uiso 1 1 d D

loop_
_atom_site_aniso_label
_atom_site_aniso_U_11
_atom_site_aniso_U_22
_atom_site_aniso_U_33
_atom_site_aniso_U_23
_atom_site_aniso_U_13
_atom_site_aniso_U_12
N1 0.0584(13) 0.0640(14) 0.0482(12) 0.0251(11) 0.0227(10) 0.0236(11)
O1 0.0664(12) 0.0988(16) 0.0584(11) 0.0324(11) 0.0253(10) 0.0331(11)
C1 0.0441(13) 0.0417(12) 0.0417(12) 0.0121(10) 0.0121(10) 0.0058(10)
C2 0.0550(15) 0.0463(13) 0.0608(15) 0.0203(12) 0.0220(12) 0.0120(12)
C3 0.0660(17) 0.0534(15) 0.0753(18) 0.0376(14) 0.0275(14) 0.0102(13)
C4 0.0618(17) 0.0580(15) 0.0732(17) 0.0355(14) 0.0324(14) 0.0072(13)
C5 0.0471(14) 0.0553(15) 0.0598(15) 0.0228(12) 0.0240(11) 0.0073(12)
C6 0.0431(13) 0.0444(13) 0.0427(12) 0.0159(10) 0.0112(10) 0.0027(11)
C7 0.0463(13) 0.0463(13) 0.0440(12) 0.0160(10) 0.0137(10) 0.0108(11)
C8 0.0609(16) 0.0599(15) 0.0480(13) 0.0281(12) 0.0212(11) 0.0218(12)
C9 0.0623(16) 0.0628(16) 0.0450(13) 0.0233(12) 0.0240(11) 0.0186(13)
C10 0.0539(14) 0.0495(13) 0.0406(12) 0.0132(10) 0.0178(10) 0.0108(11)
C11 0.0600(16) 0.0539(14) 0.0474(13) 0.0201(11) 0.0211(12) 0.0166(12)
C12 0.0582(15) 0.0458(13) 0.0532(14) 0.0194(11) 0.0267(12) 0.0116(11)
C13 0.0579(16) 0.0599(16) 0.0756(18) 0.0321(14) 0.0290(13) 0.0095(13)
C14 0.075(2) 0.089(2) 0.097(2) 0.0452(19) 0.0568(19) 0.0222(18)
C15 0.099(3) 0.093(2) 0.074(2) 0.0301(18) 0.0583(19) 0.024(2)
C16 0.084(2) 0.106(3) 0.0526(16) 0.0149(16) 0.0332(15) 0.0124(19)
C17 0.0598(16) 0.083(2) 0.0543(15) 0.0191(14) 0.0273(13) 0.0144(15)
C18 0.0446(13) 0.0534(14) 0.0497(13) 0.0204(11) 0.0226(11) 0.0118(11)
C19 0.0606(16) 0.0475(14) 0.0609(16) 0.0187(12) 0.0138(13) 0.0102(12)
C20 0.0642(17) 0.0638(17) 0.0601(16) 0.0239(13) 0.0063(13) 0.0107(14)
C21 0.0574(16) 0.0609(17) 0.0730(18) 0.0372(15) 0.0252(13) 0.0193(13)
C22 0.0606(16) 0.0488(14) 0.0704(17) 0.0190(13) 0.0318(14) 0.0101(12)
C23 0.0517(14) 0.0551(15) 0.0494(13) 0.0148(12) 0.0232(11) 0.0108(12)

loop_
_atom_type_symbol
_atom_type_description
_atom_type_scat_dispersion_real
_atom_type_scat_dispersion_imag
_atom_type_scat_source
C C 0.0033 0.0016 'International Tables Vol C Tables 4.2.6.8 and 6.1.1.4'
H H 0.0000 0.0000 'International Tables Vol C Tables 4.2.6.8 and 6.1.1.4'
N N 0.0061 0.0033 'International Tables Vol C Tables 4.2.6.8 and 6.1.1.4'
O O 0.0106 0.0060 'International Tables Vol C Tables 4.2.6.8 and 6.1.1.4'

loop_
_geom_angle_atom_site_label_1
_geom_angle_atom_site_label_2
_geom_angle_atom_site_label_3
_geom_angle
C7 N1 C18 124.1(2)
C7 N1 H1 123.6(14)
C18 N1 H1 107.0(14)
C2 C1 C6 117.7(2)
C2 C1 C10 122.7(2)
C6 C1 C10 119.6(2)
C3 C2 C1 121.3(2)
C3 C2 H2 119.3
C1 C2 H2 119.3
C2 C3 C4 120.8(2)
C2 C3 H3 119.6
C4 C3 H3 119.6
C5 C4 C3 120.0(2)
C5 C4 H4 120.0
C3 C4 H4 120.0
C4 C5 C6 121.2(2)
C4 C5 H5 119.4
C6 C5 H5 119.4
C5 C6 C1 119.0(2)
C5 C6 C7 121.6(2)
C1 C6 C7 119.4(2)
C8 C7 N1 123.0(2)
C8 C7 C6 119.4(2)
N1 C7 C6 117.6(2)
C7 C8 C9 120.7(2)
C7 C8 H8 119.6
C9 C8 H8 119.6
C10 C9 C8 122.5(2)
C10 C9 H9 118.8
C8 C9 H9 118.8
C9 C10 C1 118.0(2)
C9 C10 C11 119.9(2)
C1 C10 C11 121.5(2)
O1 C11 C10 121.3(2)
O1 C11 C12 117.1(2)
C10 C11 C12 121.5(2)
C17 C12 C13 118.5(2)
C17 C12 C11 122.8(2)
C13 C12 C11 118.6(2)
C14 C13 C12 120.4(3)
C14 C13 H13 119.8
C12 C13 H13 119.8
C15 C14 C13 120.3(3)
C15 C14 H14 119.9
C13 C14 H14 119.9
C14 C15 C16 120.3(3)
C14 C15 H15 119.9
C16 C15 H15 119.9
C15 C16 C17 120.3(3)
C15 C16 H16 119.8
C17 C16 H16 119.8
C16 C17 C12 120.3(3)
C16 C17 H17 119.9
C12 C17 H17 119.9
C23 C18 C19 118.7(2)
C23 C18 N1 120.7(2)
C19 C18 N1 120.4(2)
C20 C19 C18 120.2(2)
C20 C19 H19 119.9
C18 C19 H19 119.9
C19 C20 C21 120.4(3)
C19 C20 H20 119.8
C21 C20 H20 119.8
C22 C21 C20 119.3(2)
C22 C21 H21 120.3
C20 C21 H21 120.3
C23 C22 C21 120.8(2)
C23 C22 H22 119.6
C21 C22 H22 119.6
C22 C23 C18 120.6(2)
C22 C23 H23 119.7
C18 C23 H23 119.7

loop_
_geom_bond_atom_site_label_1
_geom_bond_atom_site_label_2
_geom_bond_distance
N1 C7 1.376(3)
N1 C18 1.410(3)
N1 H1 0.959(16)
O1 C11 1.242(3)
C1 C2 1.405(3)
C1 C6 1.413(3)
C1 C10 1.445(3)
C2 C3 1.367(4)
C2 H2 0.9300
C3 C4 1.374(4)
C3 H3 0.9300
C4 C5 1.357(3)
C4 H4 0.9300
C5 C6 1.412(3)
C5 H5 0.9300
C6 C7 1.432(3)
C7 C8 1.376(3)
C8 C9 1.388(3)
C8 H8 0.9300
C9 C10 1.377(3)
C9 H9 0.9300
C10 C11 1.458(4)
C11 C12 1.489(4)
C12 C17 1.383(4)
C12 C13 1.388(4)
C13 C14 1.378(4)
C13 H13 0.9300
C14 C15 1.361(5)
C14 H14 0.9300
C15 C16 1.362(4)
C15 H15 0.9300
C16 C17 1.383(4)
C16 H16 0.9300
C17 H17 0.9300
C18 C23 1.372(4)
C18 C19 1.388(3)
C19 C20 1.369(3)
C19 H19 0.9300
C20 C21 1.371(4)
C20 H20 0.9300
C21 C22 1.365(4)
C21 H21 0.9300
C22 C23 1.360(3)
C22 H22 0.9300
C23 H23 0.9300

loop_
_geom_hbond_atom_site_label_D
_geom_hbond_atom_site_label_H
_geom_hbond_atom_site_label_A
_geom_hbond_distance_DH
_geom_hbond_distance_HA
_geom_hbond_distance_DA
_geom_hbond_angle_DHA
_geom_hbond_site_symmetry_A
N1 H1 O1 0.959(16) 2.065(17) 3.016(4) 171(2) 2_677

loop_
_geom_torsion_atom_site_label_1
_geom_torsion_atom_site_label_2
_geom_torsion_atom_site_label_3
_geom_torsion_atom_site_label_4
_geom_torsion
C6 C1 C2 C3 -2.7(4)
C10 C1 C2 C3 178.3(2)
C1 C2 C3 C4 2.3(4)
C2 C3 C4 C5 0.3(4)
C3 C4 C5 C6 -2.4(4)
C4 C5 C6 C1 1.8(4)
C4 C5 C6 C7 -178.6(2)
C2 C1 C6 C5 0.7(3)
C10 C1 C6 C5 179.7(2)
C2 C1 C6 C7 -178.85(19)
C10 C1 C6 C7 0.1(3)
C18 N1 C7 C8 15.0(4)
C18 N1 C7 C6 -167.0(2)
C5 C6 C7 C8 -173.9(2)
C1 C6 C7 C8 5.6(3)
C5 C6 C7 N1 8.0(3)
C1 C6 C7 N1 -172.5(2)
N1 C7 C8 C9 171.4(2)
C6 C7 C8 C9 -6.6(4)
C7 C8 C9 C10 1.6(4)
C8 C9 C10 C1 4.1(4)
C8 C9 C10 C11 -166.6(3)
C2 C1 C10 C9 174.0(2)
C6 C1 C10 C9 -4.9(3)
C2 C1 C10 C11 -15.4(4)
C6 C1 C10 C11 165.7(2)
C9 C10 C11 O1 139.6(3)
C1 C10 C11 O1 -30.9(4)
C9 C10 C11 C12 -37.5(4)
C1 C10 C11 C12 152.1(2)
O1 C11 C12 C17 156.3(3)
C10 C11 C12 C17 -26.5(4)
O1 C11 C12 C13 -19.9(4)
C10 C11 C12 C13 157.2(2)
C17 C12 C13 C14 1.0(4)
C11 C12 C13 C14 177.4(2)
C12 C13 C14 C15 -0.3(5)
C13 C14 C15 C16 -0.1(5)
C14 C15 C16 C17 -0.2(5)
C15 C16 C17 C12 1.0(5)
C13 C12 C17 C16 -1.3(4)
C11 C12 C17 C16 -177.5(3)
C7 N1 C18 C23 -127.9(3)
C7 N1 C18 C19 57.2(3)
C23 C18 C19 C20 -0.4(4)
N1 C18 C19 C20 174.6(2)
C18 C19 C20 C21 -0.4(4)
C19 C20 C21 C22 1.0(4)
C20 C21 C22 C23 -0.7(4)
C21 C22 C23 C18 -0.1(4)
C19 C18 C23 C22 0.7(4)
N1 C18 C23 C22 -174.3(2)
